data_9017920
loop_
_publ_author_name
'Wang, Q.'
'Li, W.'

_publ_section_title
;
 Crystal structure of a new ferric sulfate mineral
;
_journal_name_full 'Kexue Tongbao'
_journal_page_first 1783
_journal_page_last 1787
_journal_volume 33
_journal_year 1988
_chemical_formula_sum 'Fe2.68 H28 O30 S4'
_chemical_name_mineral Romerite
_space_group_IT_number 2
_space_group_name_Hall '-P 1'
_space_group_name_H-M_alt 'P -1'
_symmetry_space_group_name_H-M 'P -1'
_cell_angle_alpha 90.14
_cell_angle_beta 100.93
_cell_angle_gamma 94.12
_cell_length_a 6.448
_cell_length_b 15.248
_cell_length_c 6.307
_cell_formula_units_Z 1
_cell_volume 607.195
_database_code_amcsd 0021048
_exptl_crystal_density_diffrn 2.150
_cod_data_source_file inputs/fixed/split/20913.cif
_cod_data_source_block 20913
_cod_original_formula_sum 'Fe2.68 S4 O30 H28'
_cod_database_code 9017920

loop_
_space_group_symop_operation_xyz
x,y,z
-x,-y,-z

loop_
_atom_site_label
_atom_site_fract_x
_atom_site_fract_y
_atom_site_fract_z
_atom_site_occupancy
_atom_site_U_iso_or_equiv
Fe1 0.00000 0.00000 0.00000 0.68000 ?
Fe2 0.66186 0.31973 0.40413 1.00000 ?
S1 0.40750 0.16743 0.63310 1.00000 ?
S2 0.24000 0.38624 0.09160 1.00000 ?
O1 0.56920 0.20750 0.51370 1.00000 ?
O2 0.41674 0.21860 0.83100 1.00000 ?
O3 0.19500 0.16930 0.50050 1.00000 ?
O4 0.53910 -0.07740 0.32430 1.00000 ?
O5 0.37910 0.32980 0.24170 1.00000 ?
O6 0.35670 0.42230 0.93100 1.00000 ?
O7 0.17490 0.45640 0.21790 1.00000 ?
O8 0.05440 0.33010 -0.01060 1.00000 ?
O9 0.75240 0.04920 0.12980 1.00000 ?
O10 0.11200 -0.04750 0.31050 1.00000 ?
O11 0.17800 0.11670 0.08680 1.00000 ?
O12 0.74270 0.25420 0.15410 1.00000 ?
O13 0.96520 0.30720 0.55610 1.00000 ?
O14 0.78060 0.43540 0.30130 1.00000 ?
O15 0.62170 0.38760 0.66320 1.00000 ?
H1 0.33700 -0.01800 0.90000 1.00000 0.05319
H2 0.27600 -0.11700 -0.13400 1.00000 0.05319
H3 0.23300 -0.06300 0.35000 1.00000 0.04433
H4 0.06500 -0.09500 0.35800 1.00000 0.04433
H5 0.17000 0.14100 0.20500 1.00000 0.05446
H6 0.22500 0.14700 0.01400 1.00000 0.05446
H7 0.34300 -0.23100 0.93500 1.00000 0.02786
H8 0.16000 -0.27700 0.90800 1.00000 0.02786
H9 -0.04000 -0.25900 0.44000 1.00000 0.02660
H10 0.01100 -0.30200 0.31100 1.00000 0.02660
H11 0.30000 -0.47700 0.78900 1.00000 0.03040
H12 0.05500 -0.43100 0.70900 1.00000 0.03040
H13 0.33700 -0.44000 0.31500 1.00000 0.02913
H14 0.46000 -0.38900 0.23700 1.00000 0.02913

loop_
_cod_related_entry_id
_cod_related_entry_database
_cod_related_entry_code
1 AMCSD 0021048
2 Wikidata Q417331
